data_7704056
loop_
_publ_author_name
'Ayer, Gyanendra B.'
'Klepov, Vladislav V.'
'Pace, Kristen A.'
'Zur Loye, Hans-Conrad'

_publ_section_title
;
 Quaternary cerium(iv) containing fluorides exhibiting
 Ce<sub>3</sub>F<sub>16</sub> sheets and Ce<sub>6</sub>F<sub>30</sub>
 frameworks.
;
_journal_issue 18
_journal_name_full 'Dalton transactions (Cambridge, England : 2003)'
_journal_page_first 5898
_journal_page_last 5905
_journal_paper_doi 10.1039/d0dt00616e
_journal_volume 49
_journal_year 2020
_chemical_formula_sum 'Ce6 F30 Ga Na3'
_chemical_formula_weight 1549.41
_space_group_crystal_system trigonal
_space_group_IT_number 165
_space_group_name_Hall '-P 3 2"c'
_space_group_name_H-M_alt 'P -3 c 1'
_audit_creation_method SHELXL-2018/1
_audit_update_record
;
2020-02-09 deposited with the CCDC.	2020-04-12 downloaded from the CCDC.
;
_cell_angle_alpha 90
_cell_angle_beta 90
_cell_angle_gamma 120
_cell_formula_units_Z 2
_cell_length_a 9.7126(3)
_cell_length_b 9.7126(3)
_cell_length_c 12.7972(4)
_cell_measurement_reflns_used 9937
_cell_measurement_temperature 300(2)
_cell_measurement_theta_max 36.37
_cell_measurement_theta_min 2.42
_cell_volume 1045.48(6)
_computing_structure_refinement 'SHELXL-2018/1 (Sheldrick, 2018)'
_diffrn_ambient_temperature 300(2)
_diffrn_measured_fraction_theta_full 1.000
_diffrn_measured_fraction_theta_max 1.000
_diffrn_measurement_device_type 'Bruker D8 QUEST'
_diffrn_radiation_type MoK\a
_diffrn_radiation_wavelength 0.71073
_diffrn_reflns_av_R_equivalents 0.0401
_diffrn_reflns_av_unetI/netI 0.0141
_diffrn_reflns_Laue_measured_fraction_full 1.000
_diffrn_reflns_Laue_measured_fraction_max 1.000
_diffrn_reflns_limit_h_max 13
_diffrn_reflns_limit_h_min -13
_diffrn_reflns_limit_k_max 13
_diffrn_reflns_limit_k_min -13
_diffrn_reflns_limit_l_max 18
_diffrn_reflns_limit_l_min -18
_diffrn_reflns_number 22864
_diffrn_reflns_point_group_measured_fraction_full 1.000
_diffrn_reflns_point_group_measured_fraction_max 1.000
_diffrn_reflns_theta_full 25.242
_diffrn_reflns_theta_max 29.994
_diffrn_reflns_theta_min 2.421
_exptl_absorpt_coefficient_mu 14.365
_exptl_absorpt_correction_T_max 0.
_exptl_absorpt_correction_T_min 0.
_exptl_absorpt_correction_type multi-scan
_exptl_absorpt_process_details
;
 Reference: Krause, L., Herbst-Irmer, R., Sheldrick G.M. & Stalke D.,
 J. Appl. Cryst. 48 (2015) 3-10.
;
_exptl_crystal_colour colourless
_exptl_crystal_density_diffrn 4.922
_exptl_crystal_description shard
_exptl_crystal_F_000 1364
_exptl_crystal_size_max 0.100
_exptl_crystal_size_mid 0.080
_exptl_crystal_size_min 0.060
_refine_diff_density_max 0.628
_refine_diff_density_min -0.520
_refine_diff_density_rms 0.153
_refine_ls_extinction_coef 0.00305(10)
_refine_ls_extinction_expression Fc^*^=kFc[1+0.001xFc^2^\l^3^/sin(2\q)]^-1/4^
_refine_ls_extinction_method 'SHELXL-2018/1 (Sheldrick 2018)'
_refine_ls_goodness_of_fit_ref 1.058
_refine_ls_hydrogen_treatment undef
_refine_ls_matrix_type full
_refine_ls_number_parameters 63
_refine_ls_number_reflns 1030
_refine_ls_number_restraints 0
_refine_ls_restrained_S_all 1.058
_refine_ls_R_factor_all 0.0113
_refine_ls_R_factor_gt 0.0112
_refine_ls_shift/su_max 0.001
_refine_ls_shift/su_mean 0.000
_refine_ls_structure_factor_coef Fsqd
_refine_ls_weighting_details 'w=1/[\s^2^(Fo^2^)+(0.0042P)^2^+3.0443P] where P=(Fo^2^+2Fc^2^)/3'
_refine_ls_weighting_scheme calc
_refine_ls_wR_factor_gt 0.0245
_refine_ls_wR_factor_ref 0.0246
_reflns_Friedel_coverage 0.000
_reflns_number_gt 1028
_reflns_number_total 1030
_reflns_threshold_expression 'I > 2\s(I)'
_cod_data_source_file d0dt00616e2.cif
_cod_data_source_block Na3GaCe6F30
_cod_depositor_comments 'Adding full bibliography for 7704051--7704058.cif.'
_cod_original_cell_volume 1045.48(7)
_cod_database_code 7704056
_shelx_shelxl_version_number 2018/1
_shelx_space_group_comment
;
The symmetry employed for this shelxl refinement is uniquely defined
by the following loop, which should always be used as a source of
symmetry information in preference to the above space-group names.
They are only intended as comments.
;
_shelx_estimated_absorpt_t_min 0.328
_shelx_estimated_absorpt_t_max 0.479

loop_
_space_group_symop_operation_xyz
'x, y, z'
'-y, x-y, z'
'-x+y, -x, z'
'y, x, -z+1/2'
'x-y, -y, -z+1/2'
'-x, -x+y, -z+1/2'
'-x, -y, -z'
'y, -x+y, -z'
'x-y, x, -z'
'-y, -x, z-1/2'
'-x+y, y, z-1/2'
'x, x-y, z-1/2'

loop_
_atom_site_label
_atom_site_type_symbol
_atom_site_fract_x
_atom_site_fract_y
_atom_site_fract_z
_atom_site_U_iso_or_equiv
_atom_site_adp_type
_atom_site_occupancy
_atom_site_site_symmetry_order
_atom_site_calc_flag
_atom_site_refinement_flags_posn
_atom_site_refinement_flags_adp
_atom_site_refinement_flags_occupancy
_atom_site_disorder_assembly
_atom_site_disorder_group
Ce1 Ce 0.40067(2) 0.32422(2) 0.39774(2) 0.00492(5) Uani 1 1 d . . . . .
Ga1 Ga 0.000000 0.000000 0.250000 0.00494(10) Uani 1 6 d S T P . .
Na1 Na 0.333333 0.666667 0.33704(12) 0.0127(3) Uani 1 3 d S T P . .
Na2 Na 0.000000 0.000000 0.500000 0.0231(5) Uani 1 6 d S T P . .
F1 F 0.30350(16) 0.43348(15) 0.28601(10) 0.0125(2) Uani 1 1 d . . . . .
F2 F 0.19432(15) 0.30882(15) 0.48392(10) 0.0111(2) Uani 1 1 d . . . . .
F3 F 0.53100(15) 0.41144(15) 0.55079(10) 0.0114(2) Uani 1 1 d . . . . .
F4 F 0.17945(14) 0.09852(15) 0.33718(10) 0.0122(2) Uani 1 1 d . . . . .
F5 F 0.51212(16) 0.17059(16) 0.36065(10) 0.0135(2) Uani 1 1 d . . . . .

loop_
_atom_site_aniso_label
_atom_site_aniso_U_11
_atom_site_aniso_U_22
_atom_site_aniso_U_33
_atom_site_aniso_U_23
_atom_site_aniso_U_13
_atom_site_aniso_U_12
Ce1 0.00469(6) 0.00554(6) 0.00443(6) -0.00007(3) -0.00021(3) 0.00248(4)
Ga1 0.00529(14) 0.00529(14) 0.0042(2) 0.000 0.000 0.00264(7)
Na1 0.0111(4) 0.0111(4) 0.0158(7) 0.000 0.000 0.0056(2)
Na2 0.0279(8) 0.0279(8) 0.0134(11) 0.000 0.000 0.0140(4)
F1 0.0195(6) 0.0147(6) 0.0088(5) -0.0011(4) -0.0014(5) 0.0128(5)
F2 0.0110(6) 0.0129(6) 0.0110(6) 0.0005(5) 0.0032(4) 0.0070(5)
F3 0.0136(6) 0.0104(6) 0.0107(5) 0.0001(4) -0.0041(5) 0.0064(5)
F4 0.0105(6) 0.0118(6) 0.0117(6) -0.0018(5) -0.0045(4) 0.0036(5)
F5 0.0144(6) 0.0164(6) 0.0144(6) 0.0023(5) 0.0007(5) 0.0113(5)

loop_
_atom_type_symbol
_atom_type_description
_atom_type_scat_dispersion_real
_atom_type_scat_dispersion_imag
_atom_type_scat_source
F F 0.0171 0.0103 'International Tables Vol C Tables 4.2.6.8 and 6.1.1.4'
Na Na 0.0362 0.0249 'International Tables Vol C Tables 4.2.6.8 and 6.1.1.4'
Ga Ga 0.2307 1.6083 'International Tables Vol C Tables 4.2.6.8 and 6.1.1.4'
Ce Ce -0.2486 2.6331 'International Tables Vol C Tables 4.2.6.8 and 6.1.1.4'

loop_
_geom_angle_atom_site_label_1
_geom_angle_atom_site_label_2
_geom_angle_atom_site_label_3
_geom_angle
_geom_angle_site_symmetry_1
_geom_angle_site_symmetry_3
_geom_angle_publ_flag
F2 Ce1 F5 143.15(5) . 3_665 ?
F2 Ce1 F1 76.74(5) . . ?
F5 Ce1 F1 96.55(5) 3_665 . ?
F2 Ce1 F3 84.97(5) . . ?
F5 Ce1 F3 72.53(5) 3_665 . ?
F1 Ce1 F3 131.60(5) . . ?
F2 Ce1 F5 139.66(5) . . ?
F5 Ce1 F5 72.19(7) 3_665 . ?
F1 Ce1 F5 128.48(5) . . ?
F3 Ce1 F5 93.75(5) . . ?
F2 Ce1 F4 73.91(5) . . ?
F5 Ce1 F4 141.40(5) 3_665 . ?
F1 Ce1 F4 79.84(5) . . ?
F3 Ce1 F4 136.94(5) . . ?
F5 Ce1 F4 80.21(5) . . ?
F2 Ce1 F2 71.38(5) . 8_556 ?
F5 Ce1 F2 124.10(5) 3_665 8_556 ?
F1 Ce1 F2 139.32(5) . 8_556 ?
F3 Ce1 F2 70.20(4) . 8_556 ?
F5 Ce1 F2 70.35(5) . 8_556 ?
F4 Ce1 F2 67.63(4) . 8_556 ?
F2 Ce1 F1 129.34(4) . 4 ?
F5 Ce1 F1 72.77(5) 3_665 4 ?
F1 Ce1 F1 61.35(5) . 4 ?
F3 Ce1 F1 144.21(5) . 4 ?
F5 Ce1 F1 67.38(5) . 4 ?
F4 Ce1 F1 71.93(4) . 4 ?
F2 Ce1 F1 125.03(4) 8_556 4 ?
F2 Ce1 F3 72.19(5) . 7_666 ?
F5 Ce1 F3 71.74(5) 3_665 7_666 ?
F1 Ce1 F3 68.09(4) . 7_666 ?
F3 Ce1 F3 63.69(5) . 7_666 ?
F5 Ce1 F3 141.83(5) . 7_666 ?
F4 Ce1 F3 137.50(5) . 7_666 ?
F2 Ce1 F3 122.50(4) 8_556 7_666 ?
F1 Ce1 F3 112.46(4) 4 7_666 ?
F2 Ce1 Na1 67.33(4) . . ?
F5 Ce1 Na1 87.48(3) 3_665 . ?
F1 Ce1 Na1 32.43(4) . . ?
F3 Ce1 Na1 99.19(4) . . ?
F5 Ce1 Na1 151.39(4) . . ?
F4 Ce1 Na1 106.19(3) . . ?
F2 Ce1 Na1 138.14(4) 8_556 . ?
F1 Ce1 Na1 87.77(4) 4 . ?
F3 Ce1 Na1 36.07(3) 7_666 . ?
F2 Ce1 Na2 42.37(3) . . ?
F5 Ce1 Na2 166.98(3) 3_665 . ?
F1 Ce1 Na2 96.44(3) . . ?
F3 Ce1 Na2 99.31(3) . . ?
F5 Ce1 Na2 98.80(3) . . ?
F4 Ce1 Na2 41.26(3) . . ?
F2 Ce1 Na2 42.89(3) 8_556 . ?
F1 Ce1 Na2 113.05(3) 4 . ?
F3 Ce1 Na2 114.31(3) 7_666 . ?
Na1 Ce1 Na2 104.087(8) . . ?
F2 Ce1 Na1 159.85(4) . 4 ?
F5 Ce1 Na1 48.35(3) 3_665 4 ?
F1 Ce1 Na1 85.97(4) . 4 ?
F3 Ce1 Na1 114.58(4) . 4 ?
F5 Ce1 Na1 48.48(3) . 4 ?
F4 Ce1 Na1 93.09(3) . 4 ?
F2 Ce1 Na1 118.45(3) 8_556 4 ?
F1 Ce1 Na1 30.53(3) 4 4 ?
F3 Ce1 Na1 110.99(3) 7_666 4 ?
Na1 Ce1 Na1 102.943(11) . 4 ?
Na2 Ce1 Na1 131.963(6) . 4 ?
F4 Ga1 F4 88.35(6) 6 5 ?
F4 Ga1 F4 88.35(6) 6 4 ?
F4 Ga1 F4 88.35(6) 5 4 ?
F4 Ga1 F4 95.40(8) 6 3 ?
F4 Ga1 F4 88.14(8) 5 3 ?
F4 Ga1 F4 174.79(8) 4 3 ?
F4 Ga1 F4 88.14(8) 6 2 ?
F4 Ga1 F4 174.79(8) 5 2 ?
F4 Ga1 F4 95.40(8) 4 2 ?
F4 Ga1 F4 88.35(6) 3 2 ?
F4 Ga1 F4 174.79(8) 6 . ?
F4 Ga1 F4 95.40(8) 5 . ?
F4 Ga1 F4 88.15(8) 4 . ?
F4 Ga1 F4 88.35(6) 3 . ?
F4 Ga1 F4 88.35(6) 2 . ?
F4 Ga1 Na2 126.42(4) 6 . ?
F4 Ga1 Na2 126.42(4) 5 . ?
F4 Ga1 Na2 126.42(4) 4 . ?
F4 Ga1 Na2 53.58(4) 3 . ?
F4 Ga1 Na2 53.58(4) 2 . ?
F4 Ga1 Na2 53.58(4) . . ?
F4 Ga1 Na2 53.58(4) 6 4 ?
F4 Ga1 Na2 53.58(4) 5 4 ?
F4 Ga1 Na2 53.58(4) 4 4 ?
F4 Ga1 Na2 126.42(4) 3 4 ?
F4 Ga1 Na2 126.42(4) 2 4 ?
F4 Ga1 Na2 126.42(4) . 4 ?
Na2 Ga1 Na2 180.0 . 4 ?
F1 Na1 F1 111.82(5) 2_665 . ?
F1 Na1 F1 111.82(5) 2_665 3_565 ?
F1 Na1 F1 111.82(5) . 3_565 ?
F1 Na1 F3 69.86(5) 2_665 8_566 ?
F1 Na1 F3 155.28(7) . 8_566 ?
F1 Na1 F3 88.82(5) 3_565 8_566 ?
F1 Na1 F3 155.27(7) 2_665 9_556 ?
F1 Na1 F3 88.82(5) . 9_556 ?
F1 Na1 F3 69.86(5) 3_565 9_556 ?
F3 Na1 F3 85.68(7) 8_566 9_556 ?
F1 Na1 F3 88.82(5) 2_665 7_666 ?
F1 Na1 F3 69.86(5) . 7_666 ?
F1 Na1 F3 155.28(7) 3_565 7_666 ?
F3 Na1 F3 85.68(6) 8_566 7_666 ?
F3 Na1 F3 85.68(6) 9_556 7_666 ?
F1 Na1 F5 104.28(7) 2_665 4 ?
F1 Na1 F5 58.03(5) . 4 ?
F1 Na1 F5 62.19(5) 3_565 4 ?
F3 Na1 F5 146.66(5) 8_566 4 ?
F3 Na1 F5 98.13(4) 9_556 4 ?
F3 Na1 F5 127.56(4) 7_666 4 ?
F1 Na1 F5 62.19(5) 2_665 5_565 ?
F1 Na1 F5 104.28(7) . 5_565 ?
F1 Na1 F5 58.03(5) 3_565 5_565 ?
F3 Na1 F5 98.13(4) 8_566 5_565 ?
F3 Na1 F5 127.56(4) 9_556 5_565 ?
F3 Na1 F5 146.66(5) 7_666 5_565 ?
F5 Na1 F5 53.59(5) 4 5_565 ?
F1 Na1 F5 58.03(5) 2_665 6_665 ?
F1 Na1 F5 62.19(5) . 6_665 ?
F1 Na1 F5 104.28(7) 3_565 6_665 ?
F3 Na1 F5 127.56(4) 8_566 6_665 ?
F3 Na1 F5 146.66(5) 9_556 6_665 ?
F3 Na1 F5 98.13(4) 7_666 6_665 ?
F5 Na1 F5 53.59(5) 4 6_665 ?
F5 Na1 F5 53.59(5) 5_565 6_665 ?
F1 Na1 Ce1 32.72(3) 2_665 2_665 ?
F1 Na1 Ce1 136.75(4) . 2_665 ?
F1 Na1 Ce1 107.06(3) 3_565 2_665 ?
F3 Na1 Ce1 37.57(3) 8_566 2_665 ?
F3 Na1 Ce1 122.56(6) 9_556 2_665 ?
F3 Na1 Ce1 82.67(4) 7_666 2_665 ?
F5 Na1 Ce1 132.45(5) 4 2_665 ?
F5 Na1 Ce1 80.73(3) 5_565 2_665 ?
F5 Na1 Ce1 90.74(3) 6_665 2_665 ?
F1 Na1 Ce1 136.75(4) 2_665 3_565 ?
F1 Na1 Ce1 107.06(3) . 3_565 ?
F1 Na1 Ce1 32.72(4) 3_565 3_565 ?
F3 Na1 Ce1 82.67(4) 8_566 3_565 ?
F3 Na1 Ce1 37.57(3) 9_556 3_565 ?
F3 Na1 Ce1 122.56(6) 7_666 3_565 ?
F5 Na1 Ce1 80.73(3) 4 3_565 ?
F5 Na1 Ce1 90.74(3) 5_565 3_565 ?
F5 Na1 Ce1 132.45(5) 6_665 3_565 ?
Ce1 Na1 Ce1 115.886(16) 2_665 3_565 ?
F1 Na1 Ce1 107.07(3) 2_665 . ?
F1 Na1 Ce1 32.72(4) . . ?
F1 Na1 Ce1 136.75(4) 3_565 . ?
F3 Na1 Ce1 122.56(6) 8_566 . ?
F3 Na1 Ce1 82.67(4) 9_556 . ?
F3 Na1 Ce1 37.57(3) 7_666 . ?
F5 Na1 Ce1 90.74(3) 4 . ?
F5 Na1 Ce1 132.45(5) 5_565 . ?
F5 Na1 Ce1 80.73(3) 6_665 . ?
Ce1 Na1 Ce1 115.886(16) 2_665 . ?
Ce1 Na1 Ce1 115.885(16) 3_565 . ?
F4 Na2 F4 118.86(4) . 9_556 ?
F4 Na2 F4 61.14(4) . 3 ?
F4 Na2 F4 180.0 9_556 3 ?
F4 Na2 F4 118.86(4) . 8_556 ?
F4 Na2 F4 61.14(4) 9_556 8_556 ?
F4 Na2 F4 118.86(4) 3 8_556 ?
F4 Na2 F4 61.14(4) . 2 ?
F4 Na2 F4 118.86(4) 9_556 2 ?
F4 Na2 F4 61.14(4) 3 2 ?
F4 Na2 F4 180.00(3) 8_556 2 ?
F4 Na2 F4 180.0 . 7_556 ?
F4 Na2 F4 61.14(4) 9_556 7_556 ?
F4 Na2 F4 118.86(4) 3 7_556 ?
F4 Na2 F4 61.14(4) 8_556 7_556 ?
F4 Na2 F4 118.86(4) 2 7_556 ?
F4 Na2 F2 116.93(4) . 7_556 ?
F4 Na2 F2 120.66(4) 9_556 7_556 ?
F4 Na2 F2 59.34(4) 3 7_556 ?
F4 Na2 F2 75.71(4) 8_556 7_556 ?
F4 Na2 F2 104.29(4) 2 7_556 ?
F4 Na2 F2 63.07(4) 7_556 7_556 ?
F4 Na2 F2 59.33(4) . 8_556 ?
F4 Na2 F2 75.71(4) 9_556 8_556 ?
F4 Na2 F2 104.29(4) 3 8_556 ?
F4 Na2 F2 63.07(4) 8_556 8_556 ?
F4 Na2 F2 116.93(4) 2 8_556 ?
F4 Na2 F2 120.66(4) 7_556 8_556 ?
F2 Na2 F2 119.396(7) 7_556 8_556 ?
F4 Na2 F2 120.67(4) . 2 ?
F4 Na2 F2 104.29(4) 9_556 2 ?
F4 Na2 F2 75.71(4) 3 2 ?
F4 Na2 F2 116.93(4) 8_556 2 ?
F4 Na2 F2 63.07(4) 2 2 ?
F4 Na2 F2 59.34(4) 7_556 2 ?
F2 Na2 F2 60.604(7) 7_556 2 ?
F2 Na2 F2 180.0 8_556 2 ?
F4 Na2 F2 104.29(4) . 9_556 ?
F4 Na2 F2 63.07(4) 9_556 9_556 ?
F4 Na2 F2 116.93(4) 3 9_556 ?
F4 Na2 F2 120.66(4) 8_556 9_556 ?
F4 Na2 F2 59.34(4) 2 9_556 ?
F4 Na2 F2 75.71(4) 7_556 9_556 ?
F2 Na2 F2 119.396(7) 7_556 9_556 ?
F2 Na2 F2 119.396(7) 8_556 9_556 ?
F2 Na2 F2 60.604(7) 2 9_556 ?
F4 Na2 F2 75.71(4) . 3 ?
F4 Na2 F2 116.93(4) 9_556 3 ?
F4 Na2 F2 63.07(4) 3 3 ?
F4 Na2 F2 59.34(4) 8_556 3 ?
F4 Na2 F2 120.66(4) 2 3 ?
F4 Na2 F2 104.29(4) 7_556 3 ?
F2 Na2 F2 60.604(7) 7_556 3 ?
F2 Na2 F2 60.604(7) 8_556 3 ?
F2 Na2 F2 119.396(7) 2 3 ?
F2 Na2 F2 180.0 9_556 3 ?
F4 Na2 F2 63.07(4) . . ?
F4 Na2 F2 59.34(4) 9_556 . ?
F4 Na2 F2 120.66(4) 3 . ?
F4 Na2 F2 104.29(4) 8_556 . ?
F4 Na2 F2 75.71(4) 2 . ?
F4 Na2 F2 116.93(4) 7_556 . ?
F2 Na2 F2 180.0 7_556 . ?
F2 Na2 F2 60.604(7) 8_556 . ?
F2 Na2 F2 119.396(7) 2 . ?
F2 Na2 F2 60.604(7) 9_556 . ?
F2 Na2 F2 119.396(7) 3 . ?
Na1 F1 Ce1 114.85(6) . . ?
Na1 F1 Ce1 116.44(7) . 4 ?
Ce1 F1 Ce1 118.57(5) . 4 ?
Ce1 F2 Ce1 153.52(6) . 9_556 ?
Ce1 F2 Na2 102.92(5) . . ?
Ce1 F2 Na2 100.13(4) 9_556 . ?
Ce1 F3 Na1 135.99(6) . 7_666 ?
Ce1 F3 Ce1 116.31(5) . 7_666 ?
Na1 F3 Ce1 106.36(5) 7_666 7_666 ?
Ga1 F4 Ce1 150.48(7) . . ?
Ga1 F4 Na2 90.46(5) . . ?
Ce1 F4 Na2 102.55(5) . . ?
Ce1 F5 Ce1 152.07(7) 2_655 . ?
Ce1 F5 Na1 97.17(4) 2_655 4 ?
Ce1 F5 Na1 96.19(4) . 4 ?

loop_
_geom_bond_atom_site_label_1
_geom_bond_atom_site_label_2
_geom_bond_distance
_geom_bond_site_symmetry_2
_geom_bond_publ_flag
Ce1 F2 2.2262(12) . ?
Ce1 F5 2.2454(13) 3_665 ?
Ce1 F1 2.2500(13) . ?
Ce1 F3 2.2547(12) . ?
Ce1 F5 2.2888(13) . ?
Ce1 F4 2.3049(12) . ?
Ce1 F2 2.3284(12) 8_556 ?
Ce1 F1 2.3949(13) 4 ?
Ce1 F3 2.4004(12) 7_666 ?
Ce1 Na1 3.7774(4) . ?
Ce1 Na2 3.81033(15) . ?
Ce1 Na1 3.9346(12) 4 ?
Ga1 F4 1.8789(12) 6 ?
Ga1 F4 1.8789(12) 5 ?
Ga1 F4 1.8789(12) 4 ?
Ga1 F4 1.8789(12) 3 ?
Ga1 F4 1.8789(12) 2 ?
Ga1 F4 1.8789(12) . ?
Ga1 Na2 3.19930(10) . ?
Ga1 Na2 3.19930(10) 4 ?
Na1 F1 2.2324(13) 2_665 ?
Na1 F1 2.2324(13) . ?
Na1 F1 2.2325(13) 3_565 ?
Na1 F3 2.3178(16) 8_566 ?
Na1 F3 2.3178(16) 9_556 ?
Na1 F3 2.3178(16) 7_666 ?
Na1 F5 2.9630(19) 4 ?
Na1 F5 2.9630(19) 5_565 ?
Na1 F5 2.9630(19) 6_665 ?
Na2 F4 2.5744(13) . ?
Na2 F4 2.5744(13) 9_556 ?
Na2 F4 2.5744(13) 3 ?
Na2 F4 2.5744(13) 8_556 ?
Na2 F4 2.5744(13) 2 ?
Na2 F4 2.5744(13) 7_556 ?
Na2 F2 2.6344(13) 7_556 ?
Na2 F2 2.6344(13) 8_556 ?
Na2 F2 2.6344(13) 2 ?
Na2 F2 2.6344(13) 9_556 ?
Na2 F2 2.6344(13) 3 ?
Na2 F2 2.6344(13) . ?
